data_1570021
loop_
_publ_author_name
'Avigdori, Idan'
'Singh, Kuldeep'
'Fridman, Natalia'
'Gandelman, Mark'

_publ_section_title
;
 Nitrenium ions as new versatile reagents for electrophilic amination.
;
_journal_issue 43
_journal_name_full 'Chemical science'
_journal_page_first 12034
_journal_page_last 12040
_journal_paper_doi 10.1039/d3sc04268e
_journal_volume 14
_journal_year 2023
_chemical_absolute_configuration unk
_chemical_formula_moiety 'C18 H17 N3'
_chemical_formula_sum 'C18 H17 N3'
_chemical_formula_weight 275.34
_chemical_name_common 'Gandelman417b (Kuldeep)'
_space_group_crystal_system orthorhombic
_space_group_IT_number 19
_space_group_name_Hall 'P 2ac 2ab'
_space_group_name_H-M_alt 'P 21 21 21'
_atom_sites_solution_hydrogens geom
_audit_creation_method SHELXL-2014/7
_audit_update_record
;
2022-11-23 deposited with the CCDC.	2023-09-26 downloaded from the CCDC.
;
_cell_angle_alpha 90
_cell_angle_beta 90
_cell_angle_gamma 90
_cell_formula_units_Z 4
_cell_length_a 9.832(3)
_cell_length_b 11.907(4)
_cell_length_c 12.610(4)
_cell_measurement_reflns_used 2601
_cell_measurement_temperature 200(2)
_cell_measurement_theta_max 25.073
_cell_measurement_theta_min 2.352
_cell_volume 1476.2(8)
_computing_cell_refinement 'APEX2 v2010.7-0 (Bruker AXS)'
_computing_data_collection 'Bruker Instrument Service v2010.7.0.0'
_computing_data_reduction 'SAINT V7.68A (Bruker AXS, 2009)'
_computing_molecular_graphics 'Olex2 (Dolomanov et al., 2009)'
_computing_publication_material 'Olex2 (Dolomanov et al., 2009)'
_computing_structure_refinement 'SHELXL-2018/3 (Sheldrick, 2018)'
_computing_structure_solution 'SHELXT 2014/4 (Sheldrick, 2014)'
_diffrn_ambient_temperature 200(2)
_diffrn_detector_area_resol_mean 95
_diffrn_measured_fraction_theta_full 0.991
_diffrn_measured_fraction_theta_max 0.991
_diffrn_measurement_device_type 'APEX2 (Bruker AXS)'
_diffrn_measurement_method '\f and \w scans'
_diffrn_radiation_type MoK\a
_diffrn_radiation_wavelength 0.71073
_diffrn_reflns_av_R_equivalents 0.0509
_diffrn_reflns_av_unetI/netI 0.0691
_diffrn_reflns_Laue_measured_fraction_full 0.991
_diffrn_reflns_Laue_measured_fraction_max 0.991
_diffrn_reflns_limit_h_max 11
_diffrn_reflns_limit_h_min -10
_diffrn_reflns_limit_k_max 14
_diffrn_reflns_limit_k_min -14
_diffrn_reflns_limit_l_max 15
_diffrn_reflns_limit_l_min -15
_diffrn_reflns_number 9170
_diffrn_reflns_point_group_measured_fraction_full 0.990
_diffrn_reflns_point_group_measured_fraction_max 0.990
_diffrn_reflns_theta_full 25.073
_diffrn_reflns_theta_max 25.073
_diffrn_reflns_theta_min 2.352
_exptl_absorpt_coefficient_mu 0.075
_exptl_absorpt_correction_T_max 0.973
_exptl_absorpt_correction_T_min 0.956
_exptl_absorpt_correction_type multi-scan
_exptl_absorpt_process_details 'SADABS V2008/1 (Bruker AXS)'
_exptl_crystal_colour colorless
_exptl_crystal_density_diffrn 1.239
_exptl_crystal_description needle
_exptl_crystal_F_000 584
_exptl_crystal_size_max 0.330
_exptl_crystal_size_mid 0.120
_exptl_crystal_size_min 0.090
_refine_diff_density_max 0.342
_refine_diff_density_min -0.202
_refine_diff_density_rms 0.043
_refine_ls_abs_structure_details
;
 Flack x determined using 484 quotients [(I+)-(I-)]/[(I+)+(I-)]
 (Parsons, Flack and Wagner, Acta Cryst. B69 (2013) 249-259).
;
_refine_ls_abs_structure_Flack 0.05(2)
_refine_ls_extinction_method none
_refine_ls_goodness_of_fit_ref 1.083
_refine_ls_hydrogen_treatment constr
_refine_ls_matrix_type full
_refine_ls_number_parameters 192
_refine_ls_number_reflns 2601
_refine_ls_number_restraints 203
_refine_ls_restrained_S_all 1.055
_refine_ls_R_factor_all 0.1291
_refine_ls_R_factor_gt 0.0612
_refine_ls_shift/su_max 0.000
_refine_ls_shift/su_mean 0.000
_refine_ls_structure_factor_coef Fsqd
_refine_ls_weighting_details 'w=1/[\s^2^(Fo^2^)+(0.0591P)^2^+0.4264P] where P=(Fo^2^+2Fc^2^)/3'
_refine_ls_weighting_scheme calc
_refine_ls_wR_factor_gt 0.1250
_refine_ls_wR_factor_ref 0.1544
_reflns_Friedel_coverage 0.725
_reflns_Friedel_fraction_full 0.989
_reflns_Friedel_fraction_max 0.989
_reflns_number_gt 1637
_reflns_number_total 2601
_reflns_threshold_expression 'I > 2\s(I)'
_cod_data_source_file d3sc04268e2.cif
_cod_data_source_block Gandelman417b
_cod_depositor_comments 'Adding full bibliography for 1570018--1570021.cif.'
_cod_original_cell_volume 1476.3(8)
_cod_database_code 1570021
_shelx_shelxl_version_number 2014/7
_shelx_space_group_comment
;
The symmetry employed for this shelxl refinement is uniquely defined
by the following loop, which should always be used as a source of
symmetry information in preference to the above space-group names.
They are only intended as comments.
;
_shelx_estimated_absorpt_t_min 0.976
_shelx_estimated_absorpt_t_max 0.993

loop_
_space_group_symop_operation_xyz
'x, y, z'
'-x+1/2, -y, z+1/2'
'-x, y+1/2, -z+1/2'
'x+1/2, -y+1/2, -z'

loop_
_atom_site_label
_atom_site_type_symbol
_atom_site_fract_x
_atom_site_fract_y
_atom_site_fract_z
_atom_site_U_iso_or_equiv
_atom_site_adp_type
_atom_site_occupancy
_atom_site_site_symmetry_order
_atom_site_calc_flag
_atom_site_refinement_flags_posn
_atom_site_refinement_flags_adp
_atom_site_refinement_flags_occupancy
_atom_site_disorder_assembly
_atom_site_disorder_group
N1 N 0.4999(4) 0.5061(4) 0.8215(3) 0.0467(11) Uani 1 1 d . U . . .
N2 N 0.3633(4) 0.4793(3) 0.7962(3) 0.0462(11) Uani 1 1 d . U . . .
N3 N 0.3312(4) 0.4979(4) 0.6891(3) 0.0563(12) Uani 1 1 d . U . . .
C1 C 0.5942(5) 0.4533(4) 0.7543(4) 0.0418(12) Uani 1 1 d . U . . .
C2 C 0.7252(6) 0.4327(6) 0.7864(5) 0.0690(18) Uani 1 1 d . U . . .
H2 H 0.7547 0.4533 0.8555 0.083 Uiso 1 1 calc R U . . .
C3 C 0.8160(7) 0.3798(7) 0.7140(8) 0.095(3) Uani 1 1 d . U . . .
H3 H 0.9066 0.3640 0.7355 0.115 Uiso 1 1 calc R U . . .
C4 C 0.7757(9) 0.3521(6) 0.6164(8) 0.092(2) Uani 1 1 d . U . . .
H4 H 0.8383 0.3160 0.5703 0.110 Uiso 1 1 calc R U . . .
C5 C 0.6445(8) 0.3747(5) 0.5801(5) 0.0663(17) Uani 1 1 d . U . . .
C6 C 0.6005(11) 0.3577(7) 0.4733(6) 0.102(3) Uani 1 1 d . U . . .
H6 H 0.6580 0.3205 0.4240 0.122 Uiso 1 1 calc R U . . .
C7 C 0.4773(11) 0.3945(9) 0.4431(6) 0.120(4) Uani 1 1 d . U . . .
H7 H 0.4525 0.3883 0.3705 0.144 Uiso 1 1 calc R U . . .
C8 C 0.3868(8) 0.4403(7) 0.5119(5) 0.092(2) Uani 1 1 d . U . . .
H8 H 0.2996 0.4630 0.4876 0.110 Uiso 1 1 calc R U . . .
C9 C 0.4208(6) 0.4538(5) 0.6156(4) 0.0508(14) Uani 1 1 d . U . . .
C10 C 0.5524(6) 0.4235(4) 0.6518(4) 0.0414(12) Uani 1 1 d . U . . .
C11 C 0.3257(5) 0.3691(4) 0.8318(3) 0.0385(12) Uani 1 1 d . U . . .
C12 C 0.3978(6) 0.3138(4) 0.9104(4) 0.0463(14) Uani 1 1 d . U . . .
H12 H 0.4792 0.3455 0.9379 0.056 Uiso 1 1 calc R U . . .
C13 C 0.3506(7) 0.2127(5) 0.9483(4) 0.0538(15) Uani 1 1 d . U . . .
H13 H 0.4008 0.1751 1.0020 0.065 Uiso 1 1 calc R U . . .
C14 C 0.2335(7) 0.1645(5) 0.9109(4) 0.0564(16) Uani 1 1 d . U . . .
H14 H 0.2021 0.0951 0.9389 0.068 Uiso 1 1 calc R U . . .
C15 C 0.1628(6) 0.2182(5) 0.8327(4) 0.0599(16) Uani 1 1 d . U . . .
H15 H 0.0824 0.1852 0.8050 0.072 Uiso 1 1 calc R U . . .
C16 C 0.2073(6) 0.3201(4) 0.7933(4) 0.0521(14) Uani 1 1 d . U . . .
H16 H 0.1565 0.3570 0.7396 0.063 Uiso 1 1 calc R U . . .
C17 C 0.5196(8) 0.6222(6) 0.8425(7) 0.109(3) Uani 1 1 d . U . . .
H17A H 0.4782 0.6667 0.7857 0.163 Uiso 1 1 calc R U . . .
H17B H 0.6172 0.6384 0.8461 0.163 Uiso 1 1 calc R U . . .
H17C H 0.4768 0.6415 0.9103 0.163 Uiso 1 1 calc R U . . .
C18 C 0.2447(10) 0.5938(7) 0.6689(7) 0.141(4) Uani 1 1 d . U . . .
H18A H 0.1494 0.5697 0.6682 0.211 Uiso 1 1 calc R U . . .
H18B H 0.2681 0.6267 0.6000 0.211 Uiso 1 1 calc R U . . .
H18C H 0.2579 0.6499 0.7248 0.211 Uiso 1 1 calc R U . . .

loop_
_atom_site_aniso_label
_atom_site_aniso_U_11
_atom_site_aniso_U_22
_atom_site_aniso_U_33
_atom_site_aniso_U_23
_atom_site_aniso_U_13
_atom_site_aniso_U_12
N1 0.051(3) 0.042(2) 0.047(2) -0.0097(19) 0.002(2) -0.013(2)
N2 0.045(3) 0.040(2) 0.053(2) 0.002(2) 0.005(2) 0.006(2)
N3 0.048(3) 0.057(3) 0.064(3) 0.025(2) -0.004(2) 0.004(2)
C1 0.042(3) 0.036(3) 0.047(3) 0.011(2) 0.001(2) 0.003(2)
C2 0.050(4) 0.077(4) 0.080(4) 0.034(4) -0.010(3) -0.007(3)
C3 0.044(4) 0.092(5) 0.151(6) 0.069(6) 0.027(4) 0.022(4)
C4 0.098(6) 0.051(4) 0.127(6) 0.026(5) 0.065(5) 0.022(4)
C5 0.085(5) 0.035(3) 0.078(4) -0.006(3) 0.041(3) -0.013(3)
C6 0.154(7) 0.078(5) 0.074(4) -0.040(4) 0.068(5) -0.056(5)
C7 0.162(8) 0.154(9) 0.043(4) -0.016(4) 0.017(5) -0.096(7)
C8 0.097(5) 0.130(6) 0.048(3) 0.017(4) -0.013(3) -0.063(5)
C9 0.061(4) 0.051(3) 0.040(3) 0.013(3) -0.006(3) -0.018(3)
C10 0.058(3) 0.027(3) 0.040(3) 0.005(2) 0.010(2) -0.006(2)
C11 0.045(3) 0.032(2) 0.039(3) -0.011(2) 0.007(2) 0.002(2)
C12 0.058(4) 0.042(3) 0.039(3) -0.003(2) 0.000(3) 0.000(3)
C13 0.069(4) 0.045(3) 0.047(3) 0.004(3) 0.004(3) 0.008(3)
C14 0.077(5) 0.038(3) 0.054(3) -0.004(3) 0.022(3) -0.007(3)
C15 0.063(4) 0.056(3) 0.061(4) -0.004(3) 0.001(3) -0.014(3)
C16 0.047(4) 0.053(3) 0.056(3) 0.003(3) -0.002(3) -0.002(3)
C17 0.094(6) 0.068(4) 0.164(7) -0.059(5) -0.010(5) -0.004(4)
C18 0.182(9) 0.111(7) 0.129(7) 0.017(5) -0.046(7) 0.087(7)

loop_
_atom_type_symbol
_atom_type_description
_atom_type_scat_dispersion_real
_atom_type_scat_dispersion_imag
_atom_type_scat_source
C C 0.0033 0.0016 'International Tables Vol C Tables 4.2.6.8 and 6.1.1.4'
H H 0.0000 0.0000 'International Tables Vol C Tables 4.2.6.8 and 6.1.1.4'
N N 0.0061 0.0033 'International Tables Vol C Tables 4.2.6.8 and 6.1.1.4'

loop_
_geom_angle_atom_site_label_1
_geom_angle_atom_site_label_2
_geom_angle_atom_site_label_3
_geom_angle
_geom_angle_site_symmetry_1
_geom_angle_site_symmetry_3
_geom_angle_publ_flag
C1 N1 N2 113.0(4) . . ?
C1 N1 C17 117.3(5) . . ?
N2 N1 C17 113.0(5) . . ?
N3 N2 N1 113.2(4) . . ?
N3 N2 C11 112.8(4) . . ?
N1 N2 C11 112.3(4) . . ?
C9 N3 N2 116.2(4) . . ?
C9 N3 C18 123.8(5) . . ?
N2 N3 C18 115.2(5) . . ?
C2 C1 C10 120.1(5) . . ?
C2 C1 N1 121.5(5) . . ?
C10 C1 N1 118.4(5) . . ?
C1 C2 C3 118.6(6) . . ?
C1 C2 H2 120.7 . . ?
C3 C2 H2 120.7 . . ?
C4 C3 C2 121.0(7) . . ?
C4 C3 H3 119.5 . . ?
C2 C3 H3 119.5 . . ?
C3 C4 C5 122.0(7) . . ?
C3 C4 H4 119.0 . . ?
C5 C4 H4 119.0 . . ?
C4 C5 C10 117.6(7) . . ?
C4 C5 C6 124.2(7) . . ?
C10 C5 C6 118.1(7) . . ?
C7 C6 C5 119.6(7) . . ?
C7 C6 H6 120.2 . . ?
C5 C6 H6 120.2 . . ?
C6 C7 C8 122.7(8) . . ?
C6 C7 H7 118.6 . . ?
C8 C7 H7 118.6 . . ?
C7 C8 C9 120.1(8) . . ?
C7 C8 H8 119.9 . . ?
C9 C8 H8 119.9 . . ?
C8 C9 N3 122.3(6) . . ?
C8 C9 C10 120.3(6) . . ?
N3 C9 C10 117.5(4) . . ?
C1 C10 C5 120.6(6) . . ?
C1 C10 C9 120.0(5) . . ?
C5 C10 C9 119.0(5) . . ?
C12 C11 C16 118.7(5) . . ?
C12 C11 N2 121.8(5) . . ?
C16 C11 N2 119.4(4) . . ?
C13 C12 C11 119.4(5) . . ?
C13 C12 H12 120.3 . . ?
C11 C12 H12 120.3 . . ?
C14 C13 C12 122.1(6) . . ?
C14 C13 H13 119.0 . . ?
C12 C13 H13 119.0 . . ?
C15 C14 C13 118.7(5) . . ?
C15 C14 H14 120.7 . . ?
C13 C14 H14 120.7 . . ?
C14 C15 C16 120.6(6) . . ?
C14 C15 H15 119.7 . . ?
C16 C15 H15 119.7 . . ?
C15 C16 C11 120.5(5) . . ?
C15 C16 H16 119.7 . . ?
C11 C16 H16 119.7 . . ?
N1 C17 H17A 109.5 . . ?
N1 C17 H17B 109.5 . . ?
H17A C17 H17B 109.5 . . ?
N1 C17 H17C 109.5 . . ?
H17A C17 H17C 109.5 . . ?
H17B C17 H17C 109.5 . . ?
N3 C18 H18A 109.5 . . ?
N3 C18 H18B 109.5 . . ?
H18A C18 H18B 109.5 . . ?
N3 C18 H18C 109.5 . . ?
H18A C18 H18C 109.5 . . ?
H18B C18 H18C 109.5 . . ?

loop_
_geom_bond_atom_site_label_1
_geom_bond_atom_site_label_2
_geom_bond_distance
_geom_bond_site_symmetry_2
_geom_bond_publ_flag
N1 C1 1.404(6) . ?
N1 N2 1.416(5) . ?
N1 C17 1.421(8) . ?
N2 N3 1.405(6) . ?
N2 C11 1.435(6) . ?
N3 C9 1.383(7) . ?
N3 C18 1.446(8) . ?
C1 C2 1.372(7) . ?
C1 C10 1.402(7) . ?
C2 C3 1.423(9) . ?
C2 H2 0.9500 . ?
C3 C4 1.334(11) . ?
C3 H3 0.9500 . ?
C4 C5 1.395(11) . ?
C4 H4 0.9500 . ?
C5 C10 1.406(7) . ?
C5 C6 1.428(11) . ?
C6 C7 1.344(12) . ?
C6 H6 0.9500 . ?
C7 C8 1.357(12) . ?
C7 H7 0.9500 . ?
C8 C9 1.359(8) . ?
C8 H8 0.9500 . ?
C9 C10 1.419(7) . ?
C11 C12 1.385(7) . ?
C11 C16 1.390(7) . ?
C12 C13 1.376(7) . ?
C12 H12 0.9500 . ?
C13 C14 1.370(8) . ?
C13 H13 0.9500 . ?
C14 C15 1.366(8) . ?
C14 H14 0.9500 . ?
C15 C16 1.382(7) . ?
C15 H15 0.9500 . ?
C16 H16 0.9500 . ?
C17 H17A 0.9800 . ?
C17 H17B 0.9800 . ?
C17 H17C 0.9800 . ?
C18 H18A 0.9800 . ?
C18 H18B 0.9800 . ?
C18 H18C 0.9800 . ?

loop_
_geom_torsion_atom_site_label_1
_geom_torsion_atom_site_label_2
_geom_torsion_atom_site_label_3
_geom_torsion_atom_site_label_4
_geom_torsion
_geom_torsion_site_symmetry_1
_geom_torsion_site_symmetry_2
_geom_torsion_site_symmetry_3
_geom_torsion_site_symmetry_4
_geom_torsion_publ_flag
C1 N1 N2 N3 -52.6(5) . . . . ?
C17 N1 N2 N3 83.4(6) . . . . ?
C1 N1 N2 C11 76.5(5) . . . . ?
C17 N1 N2 C11 -147.4(5) . . . . ?
N1 N2 N3 C9 49.0(6) . . . . ?
C11 N2 N3 C9 -79.9(5) . . . . ?
N1 N2 N3 C18 -107.7(6) . . . . ?
C11 N2 N3 C18 123.5(6) . . . . ?
N2 N1 C1 C2 -155.1(5) . . . . ?
C17 N1 C1 C2 70.9(7) . . . . ?
N2 N1 C1 C10 26.1(6) . . . . ?
C17 N1 C1 C10 -107.9(6) . . . . ?
C10 C1 C2 C3 -0.7(8) . . . . ?
N1 C1 C2 C3 -179.4(5) . . . . ?
C1 C2 C3 C4 1.0(10) . . . . ?
C2 C3 C4 C5 0.9(11) . . . . ?
C3 C4 C5 C10 -2.9(10) . . . . ?
C3 C4 C5 C6 173.2(7) . . . . ?
C4 C5 C6 C7 -172.0(7) . . . . ?
C10 C5 C6 C7 4.1(11) . . . . ?
C5 C6 C7 C8 -5.2(14) . . . . ?
C6 C7 C8 C9 2.1(13) . . . . ?
C7 C8 C9 N3 -178.7(6) . . . . ?
C7 C8 C9 C10 2.1(10) . . . . ?
N2 N3 C9 C8 163.1(5) . . . . ?
C18 N3 C9 C8 -42.5(9) . . . . ?
N2 N3 C9 C10 -17.7(7) . . . . ?
C18 N3 C9 C10 136.8(6) . . . . ?
C2 C1 C10 C5 -1.4(7) . . . . ?
N1 C1 C10 C5 177.4(4) . . . . ?
C2 C1 C10 C9 -174.4(5) . . . . ?
N1 C1 C10 C9 4.4(7) . . . . ?
C4 C5 C10 C1 3.1(7) . . . . ?
C6 C5 C10 C1 -173.2(6) . . . . ?
C4 C5 C10 C9 176.2(5) . . . . ?
C6 C5 C10 C9 -0.1(7) . . . . ?
C8 C9 C10 C1 170.1(5) . . . . ?
N3 C9 C10 C1 -9.1(7) . . . . ?
C8 C9 C10 C5 -3.0(7) . . . . ?
N3 C9 C10 C5 177.8(5) . . . . ?
N3 N2 C11 C12 149.3(4) . . . . ?
N1 N2 C11 C12 20.0(6) . . . . ?
N3 N2 C11 C16 -36.3(6) . . . . ?
N1 N2 C11 C16 -165.6(4) . . . . ?
C16 C11 C12 C13 -0.2(7) . . . . ?
N2 C11 C12 C13 174.3(4) . . . . ?
C11 C12 C13 C14 -0.2(8) . . . . ?
C12 C13 C14 C15 0.9(8) . . . . ?
C13 C14 C15 C16 -1.2(8) . . . . ?
C14 C15 C16 C11 0.8(8) . . . . ?
C12 C11 C16 C15 -0.1(7) . . . . ?
N2 C11 C16 C15 -174.7(5) . . . . ?
